data_4345122
loop_
_publ_author_name
'Vonci, Michele'
'Giansiracusa, Marcus J.'
'Van den Heuvel, Willem'
'Gable, Robert W.'
'Moubaraki, Boujemaa'
'Murray, Keith S.'
'Yu, Dehong'
'Mole, Richard A.'
'Soncini, Alessandro'
'Boskovic, Colette'

_publ_section_title
;
 Magnetic Excitations in Polyoxotungstate-Supported Lanthanoid
 Single-Molecule Magnets: An Inelastic Neutron Scattering and ab Initio
 Study.
;
_journal_issue 1
_journal_name_full 'Inorganic chemistry'
_journal_page_first 378
_journal_page_last 394
_journal_paper_doi 10.1021/acs.inorgchem.6b02312
_journal_volume 56
_journal_year 2017
_chemical_formula_moiety 'Na9 O68 Tb W10, 3(O)'
_chemical_formula_sum 'H70 Na9 O71 Tb W10'
_chemical_formula_weight 3410.89
_space_group_crystal_system triclinic
_space_group_IT_number 2
_space_group_name_Hall '-P 1'
_space_group_name_H-M_alt 'P -1'
_symmetry_space_group_name_Hall '-P 1'
_symmetry_space_group_name_H-M 'P -1'
_audit_creation_date 2015-12-27
_audit_creation_method
;
Olex2 1.2
(compiled 2015.09.30 svn.r3233 for OlexSys, GUI svn.r5103)
;
_cell_angle_alpha 82.816(2)
_cell_angle_beta 74.523(2)
_cell_angle_gamma 88.951(2)
_cell_formula_units_Z 2
_cell_length_a 12.7008(4)
_cell_length_b 13.0848(3)
_cell_length_c 20.4686(5)
_cell_measurement_reflns_used 10207
_cell_measurement_temperature 90.0(1)
_cell_measurement_theta_max 74.6510
_cell_measurement_theta_min 3.4030
_cell_volume 3252.13(15)
_computing_cell_refinement
;
CrysAlisPro, Agilent Technologies,
Version 1.171.37.34 (release 22-05-2014 CrysAlis171 .NET)
(compiled May 22 2014,16:03:01)
;
_computing_data_collection
;
CrysAlisPro, Agilent Technologies,
Version 1.171.37.34 (release 22-05-2014 CrysAlis171 .NET)
(compiled May 22 2014,16:03:01)
;
_computing_data_reduction
;
CrysAlisPro, Agilent Technologies,
Version 1.171.37.34 (release 22-05-2014 CrysAlis171 .NET)
(compiled May 22 2014,16:03:01)
;
_computing_molecular_graphics 'Olex2 (Dolomanov et al., 2009)'
_computing_publication_material 'Olex2 (Dolomanov et al., 2009)'
_computing_structure_refinement 'ShelXL (Sheldrick, 2015)'
_computing_structure_solution 'ShelXT (Sheldrick, 2015)'
_diffrn_ambient_environment air
_diffrn_ambient_temperature 90.0(1)
_diffrn_detector 'CCD plate'
_diffrn_detector_area_resol_mean 10.2273
_diffrn_detector_type Atlas
_diffrn_measured_fraction_theta_full 1.000
_diffrn_measured_fraction_theta_max 0.971
_diffrn_measurement_details
;
#__ type_ start__ end____ width___ exp.time_
  1 omega  -49.00   41.00   1.0000    1.5000
omega____ theta____ kappa____ phi______ frames
    -      -38.3407   37.0000    0.0000 90

#__ type_ start__ end____ width___ exp.time_
  2 omega   18.00   45.00   1.0000    1.5000
omega____ theta____ kappa____ phi______ frames
    -      -38.3407   77.0000 -150.0000 27

#__ type_ start__ end____ width___ exp.time_
  3 omega  -49.00   21.00   1.0000    1.5000
omega____ theta____ kappa____ phi______ frames
    -      -38.3407   37.0000  120.0000 70

#__ type_ start__ end____ width___ exp.time_
  4 omega  -95.00   -2.00   1.0000    1.5000
omega____ theta____ kappa____ phi______ frames
    -      -38.3407  125.0000   90.0000 93

#__ type_ start__ end____ width___ exp.time_
  5 omega  -55.00  -30.00   1.0000    1.5000
omega____ theta____ kappa____ phi______ frames
    -      -38.3407   77.0000 -150.0000 25

#__ type_ start__ end____ width___ exp.time_
  6 omega  -77.00   -7.00   1.0000    1.5000
omega____ theta____ kappa____ phi______ frames
    -      -38.3407  125.0000 -150.0000 70

#__ type_ start__ end____ width___ exp.time_
  7 omega -116.00  -62.00   1.0000    1.5000
omega____ theta____ kappa____ phi______ frames
    -      -38.3407  -57.0000 -150.0000 54

#__ type_ start__ end____ width___ exp.time_
  8 omega   25.00   83.00   1.0000    1.5000
omega____ theta____ kappa____ phi______ frames
    -       38.3407 -125.0000   60.0000 58

#__ type_ start__ end____ width___ exp.time_
  9 omega   33.00   96.00   1.0000    5.0000
omega____ theta____ kappa____ phi______ frames
    -      111.4249  -45.0000   90.0000 63

#__ type_ start__ end____ width___ exp.time_
 10 omega   59.00  109.00   1.0000    5.0000
omega____ theta____ kappa____ phi______ frames
    -      111.4249  -94.0000  120.0000 50

#__ type_ start__ end____ width___ exp.time_
 11 omega   67.00  114.00   1.0000    5.0000
omega____ theta____ kappa____ phi______ frames
    -      111.4249 -111.0000   90.0000 47

#__ type_ start__ end____ width___ exp.time_
 12 omega   46.00  105.00   1.0000    5.0000
omega____ theta____ kappa____ phi______ frames
    -      111.4249  -94.0000   30.0000 59

#__ type_ start__ end____ width___ exp.time_
 13 omega   60.00  108.00   1.0000    5.0000
omega____ theta____ kappa____ phi______ frames
    -      111.4249  -94.0000  -60.0000 48

#__ type_ start__ end____ width___ exp.time_
 14 omega   41.00   84.00   1.0000    5.0000
omega____ theta____ kappa____ phi______ frames
    -      111.4249  -30.0000 -150.0000 43

#__ type_ start__ end____ width___ exp.time_
 15 omega   35.00   98.00   1.0000    5.0000
omega____ theta____ kappa____ phi______ frames
    -      111.4249  -45.0000  -90.0000 63

#__ type_ start__ end____ width___ exp.time_
 16 omega   38.00  112.00   1.0000    5.0000
omega____ theta____ kappa____ phi______ frames
    -      111.4249 -111.0000 -120.0000 74

#__ type_ start__ end____ width___ exp.time_
 17 omega   33.00   87.00   1.0000    5.0000
omega____ theta____ kappa____ phi______ frames
    -      111.4249  -45.0000   30.0000 54

#__ type_ start__ end____ width___ exp.time_
 18 omega   30.00   76.00   1.0000    5.0000
omega____ theta____ kappa____ phi______ frames
    -      111.4249  -30.0000  -30.0000 46

#__ type_ start__ end____ width___ exp.time_
 19 omega   32.00   76.00   1.0000    5.0000
omega____ theta____ kappa____ phi______ frames
    -      111.4249 -111.0000 -150.0000 44

#__ type_ start__ end____ width___ exp.time_
 20 omega   34.00   71.00   1.0000    5.0000
omega____ theta____ kappa____ phi______ frames
    -      111.4249  -45.0000 -150.0000 37

#__ type_ start__ end____ width___ exp.time_
 21 omega  103.00  178.00   1.0000    5.0000
omega____ theta____ kappa____ phi______ frames
    -      111.4249   61.0000    0.0000 75

#__ type_ start__ end____ width___ exp.time_
 22 omega  152.00  177.00   1.0000    5.0000
omega____ theta____ kappa____ phi______ frames
    -      111.4249  111.0000   30.0000 25

#__ type_ start__ end____ width___ exp.time_
 23 omega   37.00  178.00   1.0000    5.0000
omega____ theta____ kappa____ phi______ frames
    -      111.4249   15.0000  150.0000 141
;
_diffrn_measurement_device 'four-circle diffractometer'
_diffrn_measurement_device_type 'SuperNova, Dual, Cu at zero, Atlas'
_diffrn_measurement_method '\w scans'
_diffrn_orient_matrix_UB_11 -0.0730051000
_diffrn_orient_matrix_UB_12 -0.0814654000
_diffrn_orient_matrix_UB_13 0.0526626000
_diffrn_orient_matrix_UB_21 -0.0829060000
_diffrn_orient_matrix_UB_22 0.0062420000
_diffrn_orient_matrix_UB_23 -0.0432064000
_diffrn_orient_matrix_UB_31 0.0603454000
_diffrn_orient_matrix_UB_32 -0.0860819000
_diffrn_orient_matrix_UB_33 -0.0394373000
_diffrn_radiation_monochromator mirror
_diffrn_radiation_probe x-ray
_diffrn_radiation_type CuK\a
_diffrn_radiation_wavelength 1.54184
_diffrn_reflns_av_R_equivalents 0.0536
_diffrn_reflns_av_unetI/netI 0.0724
_diffrn_reflns_Laue_measured_fraction_full 1.000
_diffrn_reflns_Laue_measured_fraction_max 0.971
_diffrn_reflns_limit_h_max 15
_diffrn_reflns_limit_h_min -13
_diffrn_reflns_limit_k_max 15
_diffrn_reflns_limit_k_min -16
_diffrn_reflns_limit_l_max 24
_diffrn_reflns_limit_l_min -25
_diffrn_reflns_number 23202
_diffrn_reflns_point_group_measured_fraction_full 1.000
_diffrn_reflns_point_group_measured_fraction_max 0.971
_diffrn_reflns_theta_full 67.684
_diffrn_reflns_theta_max 75.178
_diffrn_reflns_theta_min 3.405
_diffrn_source 'sealed X-ray tube'
_diffrn_source_type 'SuperNova (Cu) X-ray Source'
_exptl_absorpt_coefficient_mu 38.718
_exptl_absorpt_correction_T_max 0.474
_exptl_absorpt_correction_T_min 0.069
_exptl_absorpt_correction_type gaussian
_exptl_absorpt_process_details
;
CrysAlisPro, Agilent Technologies,
Version 1.171.37.34 (release 22-05-2014 CrysAlis171 .NET)
(compiled May 22 2014,16:03:01)
Numerical absorption correction based on gaussian integration over
            a multifaceted crystal model
Empirical absorption correction using spherical harmonics,
 implemented in SCALE3 ABSPACK scaling algorithm.
;
_exptl_crystal_density_diffrn 3.483
_exptl_crystal_description
;
;
_exptl_crystal_F_000 3084
_exptl_crystal_size_max 0.0956
_exptl_crystal_size_mid 0.0665
_exptl_crystal_size_min 0.0273
_refine_diff_density_max 2.488
_refine_diff_density_min -2.979
_refine_diff_density_rms 0.363
_refine_ls_extinction_method none
_refine_ls_goodness_of_fit_ref 1.057
_refine_ls_hydrogen_treatment undef
_refine_ls_matrix_type full
_refine_ls_number_parameters 820
_refine_ls_number_reflns 13037
_refine_ls_number_restraints 6
_refine_ls_restrained_S_all 1.057
_refine_ls_R_factor_all 0.0570
_refine_ls_R_factor_gt 0.0492
_refine_ls_shift/su_max 0.001
_refine_ls_shift/su_mean 0.000
_refine_ls_structure_factor_coef Fsqd
_refine_ls_weighting_details 'w=1/[\s^2^(Fo^2^)+(0.0816P)^2^] where P=(Fo^2^+2Fc^2^)/3'
_refine_ls_weighting_scheme calc
_refine_ls_wR_factor_gt 0.1364
_refine_ls_wR_factor_ref 0.1452
_reflns_Friedel_coverage 0.000
_reflns_number_gt 11179
_reflns_number_total 13037
_reflns_threshold_expression 'I > 2\s(I)'
_cod_data_source_file ic6b02312_si_002.cif
_cod_data_source_block TbW10a
_cod_original_cell_volume 3252.14(16)
_cod_database_code 4345122
_chemical_oxdiff_formula 'Na9 Tb1 W10 O71'
_shelx_space_group_comment
;
The symmetry employed for this shelxl refinement is uniquely defined
by the following loop, which should always be used as a source of
symmetry information in preference to the above space-group names.
They are only intended as comments.
;
_reflns_odcompleteness_completeness 99.96
_reflns_odcompleteness_iscentric 1
_reflns_odcompleteness_theta 66.97
_olex2_refinement_description
;
1. Uiso/Uaniso restraints and constraints
Uanis(O31) \\sim Ueq: with sigma of 0.0002 and sigma for terminal atoms of 0.024
;
_shelx_shelxl_version_number 2014/7

loop_
_space_group_symop_operation_xyz
'x, y, z'
'-x, -y, -z'

loop_
_atom_site_label
_atom_site_type_symbol
_atom_site_fract_x
_atom_site_fract_y
_atom_site_fract_z
_atom_site_U_iso_or_equiv
_atom_site_adp_type
_atom_site_occupancy
_atom_site_site_symmetry_order
_atom_site_calc_flag
_atom_site_refinement_flags_adp
W9 W 1.12375(4) 0.22741(4) 0.61913(2) 0.02517(12) Uani 1 1 d .
W8 W 0.94958(4) 0.03475(4) 0.67997(2) 0.02475(12) Uani 1 1 d .
W2 W 0.73607(4) 0.43973(4) 0.90349(2) 0.02510(12) Uani 1 1 d .
W6 W 1.16770(4) 0.22232(4) 0.77007(2) 0.02495(12) Uani 1 1 d .
W5 W 0.82247(4) 0.56859(4) 0.75064(2) 0.02498(12) Uani 1 1 d .
W4 W 0.66208(4) 0.43093(4) 0.69307(2) 0.02482(12) Uani 1 1 d .
W3 W 0.57434(4) 0.30271(4) 0.84401(2) 0.02502(12) Uani 1 1 d .
W7 W 0.99319(4) 0.03076(4) 0.82969(2) 0.02503(12) Uani 1 1 d .
W1 W 0.55658(4) 0.55754(4) 0.82771(2) 0.02552(12) Uani 1 1 d .
W10 W 1.20303(4) 0.00869(4) 0.69386(2) 0.02515(12) Uani 1 1 d .
Tb1 Tb 0.87627(6) 0.28171(5) 0.76328(3) 0.02529(15) Uani 1 1 d .
Na6 Na 0.1861(4) 0.6026(4) 0.7673(2) 0.0314(9) Uani 1 1 d .
Na4 Na 0.2947(4) 0.2181(4) 0.9897(2) 0.0336(10) Uani 1 1 d .
Na2 Na 0.5593(4) -0.0489(4) 0.7932(2) 0.0316(9) Uani 1 1 d .
Na1 Na 0.6992(4) -0.0700(4) 0.6214(2) 0.0325(10) Uani 1 1 d .
Na8 Na 0.4692(4) 0.7056(4) 0.4365(2) 0.0320(9) Uani 1 1 d .
Na9 Na 0.0654(4) 0.6028(4) 0.5094(2) 0.0315(9) Uani 1 1 d .
Na3 Na 0.3203(4) -0.0461(4) 0.9385(2) 0.0317(9) Uani 1 1 d .
Na5 Na 0.1337(4) 0.5102(4) 0.9416(2) 0.0304(9) Uani 1 1 d .
Na7 Na 0.2470(4) 0.6359(4) 0.5881(2) 0.0306(9) Uani 1 1 d .
O2 O 0.6125(6) 0.5415(6) 0.9050(4) 0.0260(15) Uani 1 1 d .
O34 O 1.0919(6) -0.0442(6) 0.6630(3) 0.0241(15) Uani 1 1 d .
O25 O 1.1044(7) 0.1199(6) 0.8467(4) 0.0282(16) Uani 1 1 d .
O29 O 1.0296(7) 0.1257(6) 0.5993(4) 0.0274(16) Uani 1 1 d .
O35 O 1.2321(7) 0.1091(6) 0.6132(4) 0.0267(15) Uani 1 1 d .
O32 O 1.2683(7) 0.1064(6) 0.7343(4) 0.0267(15) Uani 1 1 d .
O3 O 0.4810(6) 0.4320(6) 0.8587(4) 0.0263(15) Uani 1 1 d .
O51 O 0.4295(7) 0.2965(6) 1.0247(4) 0.0308(17) Uani 1 1 d .
O9 O 0.6187(7) 0.3358(6) 0.9233(4) 0.0274(16) Uani 1 1 d .
O13 O 0.7637(7) 0.5493(6) 0.6729(4) 0.0256(15) Uani 1 1 d .
O7 O 0.8228(7) 0.5545(6) 0.8468(4) 0.0286(16) Uani 1 1 d .
O11 O 0.5567(7) 0.3302(6) 0.7527(4) 0.0267(15) Uani 1 1 d .
O46 O 0.3961(7) 0.0522(6) 0.8289(4) 0.0277(15) Uani 1 1 d .
O5 O 0.6827(7) 0.6422(7) 0.7820(4) 0.0325(17) Uani 1 1 d .
O33 O 1.1274(7) -0.0484(6) 0.7843(4) 0.0286(16) Uani 1 1 d .
O22 O 1.0100(7) 0.3037(6) 0.6549(4) 0.0264(16) Uani 1 1 d .
O27 O 0.9227(6) -0.0354(6) 0.7721(4) 0.0250(15) Uani 1 1 d .
O15 O 0.8348(8) 0.3477(7) 0.8691(4) 0.0306(17) Uani 1 1 d .
O63 O 0.1457(7) 0.7414(6) 0.4301(4) 0.0267(15) Uani 1 1 d .
O49 O 0.1864(8) 0.0925(7) 0.9611(4) 0.0333(18) Uani 1 1 d .
O62 O -0.0463(7) 0.4777(6) 0.5816(4) 0.0302(16) Uani 1 1 d .
O12 O 0.6262(7) 0.4315(7) 0.6167(4) 0.0293(16) Uani 1 1 d .
O4 O 0.5515(7) 0.5330(6) 0.7366(4) 0.0277(16) Uani 1 1 d .
O24 O 1.2608(7) 0.2814(7) 0.8019(4) 0.0322(18) Uani 1 1 d .
O40 O 0.6492(7) 0.0670(6) 0.6902(4) 0.0310(17) Uani 1 1 d .
O19 O 1.0476(7) 0.3010(6) 0.7872(4) 0.0290(16) Uani 1 1 d .
O28 O 0.8780(7) -0.0399(6) 0.6412(4) 0.0273(15) Uani 1 1 d .
O6 O 0.6908(6) 0.4423(6) 0.7983(4) 0.0235(14) Uani 1 1 d .
O8 O 0.7585(7) 0.4513(6) 0.9819(4) 0.0279(16) Uani 1 1 d .
O16 O 0.6929(8) 0.2271(6) 0.8178(4) 0.0314(17) Uani 1 1 d .
O18 O 0.9151(7) 0.4625(7) 0.7350(4) 0.0316(17) Uani 1 1 d .
O21 O 0.8565(7) 0.1326(6) 0.7084(4) 0.0294(16) Uani 1 1 d .
O14 O 0.9048(6) 0.6778(6) 0.7156(4) 0.0243(14) Uani 1 1 d .
O30 O 1.1814(7) 0.2954(6) 0.5389(4) 0.0263(15) Uani 1 1 d .
O56 O 0.3414(7) 0.4827(6) 0.7407(4) 0.0304(16) Uani 1 1 d .
O26 O 0.9574(7) -0.0499(7) 0.9066(4) 0.0293(16) Uani 1 1 d .
O68 O 0.5198(7) 0.7979(7) 0.3242(4) 0.0322(17) Uani 1 1 d .
O55 O 0.2317(7) 0.6486(7) 0.8641(4) 0.0336(18) Uani 1 1 d .
O53 O 0.0195(7) 0.3810(7) 1.0215(4) 0.0311(17) Uani 1 1 d .
O54 O 0.0528(8) 0.4849(6) 0.8479(4) 0.0313(17) Uani 1 1 d .
O60 O 0.2291(8) 0.5174(7) 0.5106(4) 0.0356(19) Uani 1 1 d .
O52 O 0.2637(7) 0.3733(7) 0.9183(4) 0.0305(17) Uani 1 1 d .
O65 O 0.3003(7) 0.7792(7) 0.4910(4) 0.0317(17) Uani 1 1 d .
O41 O 0.7007(7) -0.1549(7) 0.7378(5) 0.0365(19) Uani 1 1 d .
O39 O 0.7345(8) -0.2460(7) 0.5951(4) 0.0359(19) Uani 1 1 d .
O45 O 0.1880(9) -0.1516(7) 0.9071(5) 0.040(2) Uani 1 1 d .
O47 O 0.2748(8) -0.1478(7) 1.0390(4) 0.0328(18) Uani 1 1 d .
O44 O 0.6842(7) 0.0128(7) 0.8475(4) 0.0334(18) Uani 1 1 d .
O36 O 1.3095(7) -0.0761(7) 0.6710(4) 0.0315(17) Uani 1 1 d .
O48 O 0.3905(8) 0.0598(7) 1.0110(5) 0.038(2) Uani 1 1 d .
O64 O 0.4410(7) 0.5995(6) 0.5415(4) 0.0321(17) Uani 1 1 d .
O43 O 0.4718(8) -0.1577(7) 0.8976(4) 0.0341(18) Uani 1 1 d .
O57 O 0.0545(7) 0.7408(7) 0.7841(5) 0.0340(18) Uani 1 1 d .
O50 O 0.1629(8) 0.2625(7) 1.0912(4) 0.0341(18) Uani 1 1 d .
O17 O 0.7726(7) 0.3414(6) 0.6853(4) 0.0275(16) Uani 1 1 d .
O67 O 0.6131(8) 0.5972(7) 0.3883(4) 0.0352(18) Uani 1 1 d .
O58 O 0.2975(8) 0.7092(7) 0.6726(4) 0.0340(18) Uani 1 1 d .
O59 O 0.1375(8) 0.5096(6) 0.6806(4) 0.0308(17) Uani 1 1 d .
O61 O 0.0705(7) 0.7039(6) 0.5934(4) 0.0288(16) Uani 1 1 d .
O23 O 1.2097(7) 0.2802(6) 0.6744(4) 0.0280(16) Uani 1 1 d .
O20 O 0.8944(8) 0.1317(6) 0.8395(4) 0.0316(17) Uani 1 1 d .
O10 O 0.4707(8) 0.2136(7) 0.8827(4) 0.0326(18) Uani 1 1 d .
O37 O 0.5306(7) -0.0513(8) 0.5865(5) 0.0364(19) Uani 1 1 d .
O38 O 0.7780(8) 0.0043(7) 0.5030(4) 0.0357(19) Uani 1 1 d .
O31 O 1.0676(6) 0.1234(6) 0.7226(3) 0.0220(13) Uani 1 1 d U
O66 O 0.5539(8) 0.8553(8) 0.4636(5) 0.041(2) Uani 1 1 d .
O42 O 0.4488(9) -0.1553(8) 0.7538(5) 0.043(2) Uani 1 1 d .
O1 O 0.4546(8) 0.6489(7) 0.8460(4) 0.0353(18) Uani 1 1 d .
O69 O 0.9809(7) 0.1116(6) 0.4733(4) 0.0320(17) Uani 1 1 d .
O71 O 0.9529(9) 0.2371(8) 0.9549(5) 0.041(2) Uani 1 1 d .
O70 O 0.5197(8) 0.6816(7) 0.6418(5) 0.042(2) Uani 1 1 d .

loop_
_atom_site_aniso_label
_atom_site_aniso_U_11
_atom_site_aniso_U_22
_atom_site_aniso_U_33
_atom_site_aniso_U_23
_atom_site_aniso_U_13
_atom_site_aniso_U_12
W9 0.0280(3) 0.0232(2) 0.0241(2) -0.00569(16) -0.00566(17) 0.00321(18)
W8 0.0270(3) 0.0226(2) 0.0252(2) -0.00650(16) -0.00654(17) 0.00272(18)
W2 0.0278(3) 0.0233(2) 0.0248(2) -0.00634(16) -0.00668(17) 0.00314(18)
W6 0.0270(3) 0.0229(2) 0.0257(2) -0.00659(16) -0.00689(17) 0.00309(18)
W5 0.0272(3) 0.0223(2) 0.0258(2) -0.00571(16) -0.00656(17) 0.00264(18)
W4 0.0272(3) 0.0231(2) 0.0248(2) -0.00582(16) -0.00700(17) 0.00341(18)
W3 0.0275(3) 0.0227(2) 0.0250(2) -0.00611(16) -0.00605(17) 0.00247(18)
W7 0.0278(3) 0.0227(2) 0.0247(2) -0.00494(16) -0.00668(17) 0.00344(18)
W1 0.0276(3) 0.0227(2) 0.0267(2) -0.00665(16) -0.00676(17) 0.00410(18)
W10 0.0267(3) 0.0226(2) 0.0264(2) -0.00633(16) -0.00627(17) 0.00375(18)
Tb1 0.0285(3) 0.0230(3) 0.0248(3) -0.0059(2) -0.0068(2) 0.0025(3)
Na6 0.034(2) 0.030(2) 0.0290(19) -0.0058(16) -0.0065(17) -0.0022(18)
Na4 0.038(3) 0.031(2) 0.034(2) -0.0081(17) -0.0117(18) 0.003(2)
Na2 0.036(3) 0.029(2) 0.0313(19) -0.0079(16) -0.0092(17) 0.0057(19)
Na1 0.033(2) 0.031(2) 0.034(2) -0.0096(17) -0.0086(18) 0.0031(19)
Na8 0.034(2) 0.032(2) 0.0294(19) -0.0038(16) -0.0063(17) 0.0023(19)
Na9 0.037(3) 0.028(2) 0.0299(19) -0.0080(16) -0.0083(17) 0.0014(19)
Na3 0.037(3) 0.028(2) 0.0300(19) -0.0022(16) -0.0081(17) 0.0053(19)
Na5 0.032(2) 0.026(2) 0.033(2) -0.0064(16) -0.0087(17) 0.0024(18)
Na7 0.030(2) 0.032(2) 0.0315(19) -0.0075(17) -0.0097(17) 0.0031(18)
O2 0.026(4) 0.026(4) 0.027(3) -0.012(3) -0.007(3) 0.012(3)
O34 0.025(4) 0.024(4) 0.022(3) -0.001(3) -0.007(3) 0.011(3)
O25 0.028(4) 0.022(4) 0.033(4) -0.004(3) -0.004(3) -0.004(3)
O29 0.036(4) 0.022(4) 0.026(3) -0.006(3) -0.009(3) -0.001(3)
O35 0.025(4) 0.024(4) 0.037(4) -0.013(3) -0.013(3) 0.009(3)
O32 0.027(4) 0.025(4) 0.026(3) -0.004(3) -0.004(3) 0.004(3)
O3 0.019(4) 0.025(4) 0.034(4) -0.007(3) -0.005(3) 0.002(3)
O51 0.034(4) 0.021(4) 0.035(4) -0.005(3) -0.005(3) 0.008(3)
O9 0.037(4) 0.019(3) 0.026(3) -0.005(3) -0.006(3) -0.007(3)
O13 0.027(4) 0.021(4) 0.028(3) -0.002(3) -0.006(3) -0.001(3)
O7 0.030(4) 0.023(4) 0.035(4) -0.006(3) -0.009(3) -0.002(3)
O11 0.032(4) 0.026(4) 0.025(3) -0.007(3) -0.011(3) 0.003(3)
O46 0.024(4) 0.029(4) 0.031(3) -0.003(3) -0.010(3) 0.006(3)
O5 0.031(4) 0.030(4) 0.035(4) -0.009(3) -0.004(3) 0.006(3)
O33 0.032(4) 0.021(4) 0.028(3) -0.004(3) -0.001(3) 0.009(3)
O22 0.038(4) 0.018(3) 0.022(3) -0.001(2) -0.007(3) 0.006(3)
O27 0.026(4) 0.024(4) 0.026(3) -0.007(3) -0.007(3) 0.001(3)
O15 0.041(5) 0.031(4) 0.022(3) -0.006(3) -0.011(3) 0.001(3)
O63 0.032(4) 0.025(4) 0.025(3) -0.005(3) -0.011(3) 0.005(3)
O49 0.040(5) 0.034(4) 0.024(3) -0.004(3) -0.007(3) 0.000(4)
O62 0.034(4) 0.026(4) 0.032(4) -0.006(3) -0.011(3) 0.002(3)
O12 0.035(4) 0.032(4) 0.020(3) -0.002(3) -0.007(3) -0.004(3)
O4 0.026(4) 0.033(4) 0.026(3) -0.012(3) -0.007(3) 0.004(3)
O24 0.034(4) 0.029(4) 0.032(4) -0.008(3) -0.003(3) 0.008(3)
O40 0.031(4) 0.028(4) 0.037(4) -0.006(3) -0.013(3) 0.012(3)
O19 0.035(4) 0.024(4) 0.028(3) -0.003(3) -0.009(3) 0.001(3)
O28 0.026(4) 0.026(4) 0.030(3) -0.006(3) -0.007(3) 0.000(3)
O6 0.020(4) 0.020(4) 0.031(3) -0.006(3) -0.006(3) -0.004(3)
O8 0.024(4) 0.030(4) 0.027(3) -0.003(3) -0.003(3) 0.002(3)
O16 0.039(5) 0.024(4) 0.031(3) -0.009(3) -0.005(3) 0.002(3)
O18 0.030(4) 0.032(4) 0.033(4) -0.012(3) -0.005(3) 0.006(3)
O21 0.027(4) 0.027(4) 0.031(3) 0.001(3) -0.005(3) 0.001(3)
O14 0.023(4) 0.022(4) 0.031(3) -0.004(3) -0.012(3) 0.002(3)
O30 0.034(4) 0.019(3) 0.029(3) -0.007(3) -0.011(3) 0.001(3)
O56 0.031(4) 0.026(4) 0.034(4) -0.003(3) -0.010(3) -0.007(3)
O26 0.028(4) 0.029(4) 0.030(3) -0.005(3) -0.007(3) 0.000(3)
O68 0.036(5) 0.027(4) 0.035(4) -0.008(3) -0.012(3) 0.003(3)
O55 0.031(4) 0.035(5) 0.035(4) -0.009(3) -0.007(3) -0.002(3)
O53 0.031(4) 0.031(4) 0.033(4) -0.007(3) -0.010(3) 0.004(3)
O54 0.041(5) 0.023(4) 0.030(3) -0.004(3) -0.010(3) 0.003(3)
O60 0.045(5) 0.031(4) 0.029(3) -0.006(3) -0.004(3) 0.000(4)
O52 0.028(4) 0.033(4) 0.031(3) -0.006(3) -0.009(3) 0.009(3)
O65 0.028(4) 0.030(4) 0.039(4) -0.009(3) -0.010(3) 0.006(3)
O41 0.029(4) 0.031(4) 0.046(4) -0.008(3) -0.004(3) 0.004(3)
O39 0.041(5) 0.037(5) 0.028(3) -0.011(3) -0.003(3) 0.001(4)
O45 0.051(6) 0.030(4) 0.048(5) -0.013(4) -0.028(4) 0.013(4)
O47 0.039(5) 0.029(4) 0.028(3) 0.003(3) -0.008(3) 0.011(3)
O44 0.030(4) 0.034(4) 0.036(4) -0.005(3) -0.009(3) 0.005(3)
O36 0.032(4) 0.027(4) 0.035(4) -0.005(3) -0.008(3) 0.000(3)
O48 0.044(5) 0.033(5) 0.040(4) -0.007(3) -0.013(4) 0.002(4)
O64 0.031(4) 0.026(4) 0.038(4) -0.004(3) -0.007(3) 0.005(3)
O43 0.044(5) 0.027(4) 0.032(4) -0.004(3) -0.011(3) 0.009(4)
O57 0.033(5) 0.028(4) 0.046(4) -0.003(3) -0.020(4) 0.001(3)
O50 0.036(5) 0.033(4) 0.036(4) -0.009(3) -0.010(3) -0.006(4)
O17 0.027(4) 0.032(4) 0.025(3) -0.009(3) -0.007(3) -0.001(3)
O67 0.038(5) 0.032(4) 0.034(4) -0.005(3) -0.008(3) 0.005(4)
O58 0.036(5) 0.033(4) 0.032(4) -0.009(3) -0.006(3) 0.001(4)
O59 0.042(5) 0.022(4) 0.030(3) -0.005(3) -0.012(3) 0.000(3)
O61 0.030(4) 0.027(4) 0.030(3) -0.007(3) -0.007(3) 0.001(3)
O23 0.033(4) 0.029(4) 0.024(3) -0.008(3) -0.008(3) 0.004(3)
O20 0.041(5) 0.025(4) 0.032(4) -0.009(3) -0.014(3) 0.003(3)
O10 0.039(5) 0.029(4) 0.031(4) -0.010(3) -0.009(3) -0.003(3)
O37 0.029(4) 0.040(5) 0.043(4) -0.013(4) -0.011(3) 0.006(4)
O38 0.039(5) 0.038(5) 0.034(4) -0.015(3) -0.014(3) 0.018(4)
O31 0.0220(13) 0.0220(13) 0.0220(13) -0.0027(3) -0.0059(4) 0.0003(2)
O66 0.043(5) 0.041(5) 0.037(4) -0.012(4) -0.001(4) -0.007(4)
O42 0.053(6) 0.040(5) 0.046(5) -0.004(4) -0.030(4) 0.001(4)
O1 0.039(5) 0.030(4) 0.035(4) -0.007(3) -0.006(3) -0.001(4)
O69 0.035(5) 0.028(4) 0.035(4) -0.011(3) -0.010(3) 0.010(3)
O71 0.047(6) 0.040(5) 0.038(4) -0.011(4) -0.014(4) 0.010(4)
O70 0.042(5) 0.030(5) 0.051(5) 0.007(4) -0.016(4) 0.013(4)

loop_
_atom_type_symbol
_atom_type_description
_atom_type_scat_dispersion_real
_atom_type_scat_dispersion_imag
_atom_type_scat_source
Na Na 0.1353 0.1239 'International Tables Vol C Tables 4.2.6.8 and 6.1.1.4'
O O 0.0492 0.0322 'International Tables Vol C Tables 4.2.6.8 and 6.1.1.4'
Tb Tb -9.1472 9.1891 'International Tables Vol C Tables 4.2.6.8 and 6.1.1.4'
W W -5.4734 5.5774 'International Tables Vol C Tables 4.2.6.8 and 6.1.1.4'
H H 0.0000 0.0000 'International Tables Vol C Tables 4.2.6.8 and 6.1.1.4'

loop_
_exptl_crystal_face_index_h
_exptl_crystal_face_index_k
_exptl_crystal_face_index_l
_exptl_crystal_face_perp_dist
_exptl_oxdiff_crystal_face_indexfrac_h
_exptl_oxdiff_crystal_face_indexfrac_k
_exptl_oxdiff_crystal_face_indexfrac_l
_exptl_oxdiff_crystal_face_x
_exptl_oxdiff_crystal_face_y
_exptl_oxdiff_crystal_face_z
-1 0 0 0.0409 -0.9999 0.0008 -0.0004 0.0729 0.0829 -0.0604
1 0 0 0.0409 0.9999 -0.0008 0.0004 -0.0729 -0.0829 0.0604
0 0 1 0.0136 -0.0003 0.0005 1.0006 0.0527 -0.0432 -0.0395
0 0 -1 0.0136 0.0003 -0.0005 -1.0006 -0.0527 0.0432 0.0395
0 7 8 0.0193 -0.1719 7.1332 8.1492 -0.1394 -0.2933 -0.9458
-1 -7 -8 0.0198 -0.5054 -7.3119 -8.0289 0.2097 0.3432 0.9156

loop_
_geom_angle_atom_site_label_1
_geom_angle_atom_site_label_2
_geom_angle_atom_site_label_3
_geom_angle
_geom_angle_site_symmetry_1
_geom_angle_site_symmetry_3
O29 W9 O35 83.5(3) . .
O29 W9 O23 153.7(3) . .
O29 W9 O31 77.6(3) . .
O35 W9 O31 74.5(3) . .
O22 W9 O29 92.2(4) . .
O22 W9 O35 158.5(3) . .
O22 W9 O23 91.2(3) . .
O22 W9 O31 84.0(3) . .
O30 W9 O29 102.8(3) . .
O30 W9 O35 97.9(3) . .
O30 W9 O22 103.6(3) . .
O30 W9 O23 101.6(4) . .
O30 W9 O31 172.3(3) . .
O23 W9 O35 83.8(3) . .
O23 W9 O31 76.8(3) . .
O34 W8 O31 73.6(3) . .
O29 W8 O34 83.2(3) . .
O29 W8 O31 77.5(3) . .
O27 W8 O34 84.3(3) . .
O27 W8 O29 155.4(4) . .
O27 W8 O31 78.6(3) . .
O28 W8 O34 98.5(3) . .
O28 W8 O29 99.2(4) . .
O28 W8 O27 103.6(4) . .
O28 W8 O21 103.6(4) . .
O28 W8 O31 171.7(3) . .
O21 W8 O34 157.8(4) . .
O21 W8 O29 92.3(3) . .
O21 W8 O27 91.3(3) . .
O21 W8 O31 84.2(3) . .
O2 W2 O6 73.1(3) . .
O9 W2 O2 83.9(4) . .
O9 W2 O6 76.1(3) . .
O7 W2 O2 82.3(3) . .
O7 W2 O9 152.3(4) . .
O7 W2 O6 76.9(3) . .
O15 W2 O2 156.6(3) . .
O15 W2 O9 90.7(4) . .
O15 W2 O7 92.5(4) . .
O15 W2 O6 83.6(3) . .
O8 W2 O2 99.8(3) . .
O8 W2 O9 104.8(4) . .
O8 W2 O7 101.2(4) . .
O8 W2 O15 103.6(4) . .
O8 W2 O6 172.7(3) . .
O25 W6 O32 84.7(3) . .
O25 W6 O23 155.4(3) . .
O25 W6 O31 78.7(3) . .
O32 W6 O31 74.2(3) . .
O24 W6 O25 100.5(4) . .
O24 W6 O32 95.8(4) . .
O24 W6 O19 105.1(4) . .
O24 W6 O23 101.8(4) . .
O24 W6 O31 170.0(3) . .
O19 W6 O25 92.5(4) . .
O19 W6 O32 159.0(4) . .
O19 W6 O23 91.7(3) . .
O19 W6 O31 84.8(3) . .
O23 W6 O32 82.8(3) . .
O23 W6 O31 77.5(3) . .
O13 W5 O5 83.2(3) . .
O13 W5 O6 77.8(3) . .
O7 W5 O13 155.3(3) . .
O7 W5 O5 84.5(4) . .
O7 W5 O6 78.3(3) . .
O5 W5 O6 74.0(3) . .
O18 W5 O13 92.5(4) . .
O18 W5 O7 91.5(4) . .
O18 W5 O5 159.0(4) . .
O18 W5 O6 85.0(4) . .
O14 W5 O13 99.8(3) . .
O14 W5 O7 102.8(3) . .
O14 W5 O5 96.9(4) . .
O14 W5 O6 170.8(3) . .
O14 W5 O18 104.1(4) . .
O13 W4 O4 83.6(3) . .
O13 W4 O6 78.0(3) . .
O11 W4 O13 154.7(3) . .
O11 W4 O4 82.9(3) . .
O11 W4 O6 77.8(3) . .
O12 W4 O13 102.4(4) . .
O12 W4 O11 100.7(4) . .
O12 W4 O4 98.7(4) . .
O12 W4 O6 172.9(3) . .
O12 W4 O17 103.5(4) . .
O4 W4 O6 74.3(3) . .
O17 W4 O13 91.7(4) . .
O17 W4 O11 92.8(4) . .
O17 W4 O4 157.8(3) . .
O17 W4 O6 83.5(3) . .
O3 W3 O6 73.5(3) . .
O9 W3 O3 83.5(3) . .
O9 W3 O6 77.8(3) . .
O11 W3 O3 82.9(3) . .
O11 W3 O9 154.8(3) . .
O11 W3 O6 78.0(3) . .
O16 W3 O3 158.6(4) . .
O16 W3 O9 91.7(4) . .
O16 W3 O11 93.2(4) . .
O16 W3 O6 85.1(3) . .
O10 W3 O3 96.8(4) . .
O10 W3 O9 100.7(4) . .
O10 W3 O11 102.0(4) . .
O10 W3 O6 170.3(3) . .
O10 W3 O16 104.6(4) . .
O25 W7 O33 82.7(3) . .
O25 W7 O31 77.0(3) . .
O33 W7 O31 73.9(3) . .
O27 W7 O25 154.3(3) . .
O27 W7 O33 84.3(3) . .
O27 W7 O31 78.1(3) . .
O26 W7 O25 100.5(4) . .
O26 W7 O33 96.8(3) . .
O26 W7 O27 103.0(4) . .
O26 W7 O20 105.1(4) . .
O26 W7 O31 170.6(3) . .
O20 W7 O25 91.7(4) . .
O20 W7 O33 158.0(4) . .
O20 W7 O27 92.1(4) . .
O20 W7 O31 84.2(3) . .
O2 W1 O5 87.2(4) . .
O2 W1 O4 154.8(3) . .
O2 W1 O6 78.3(3) . .
O3 W1 O2 89.7(4) . .
O3 W1 O5 154.2(3) . .
O3 W1 O4 86.2(4) . .
O3 W1 O6 78.0(3) . .
O5 W1 O4 85.8(4) . .
O5 W1 O6 76.3(3) . .
O4 W1 O6 76.5(3) . .
O1 W1 O2 104.2(4) . .
O1 W1 O3 103.5(4) . .
O1 W1 O5 102.0(4) . .
O1 W1 O4 101.0(4) . .
O1 W1 O6 177.1(4) . .
O34 W10 O35 87.3(3) . .
O34 W10 O32 155.0(3) . .
O34 W10 O33 88.4(4) . .
O34 W10 O31 77.7(3) . .
O35 W10 O31 77.7(3) . .
O32 W10 O35 86.4(3) . .
O32 W10 O31 77.2(3) . .
O33 W10 O35 155.5(3) . .
O33 W10 O32 87.4(3) . .
O33 W10 O31 77.8(3) . .
O36 W10 O34 103.5(4) . .
O36 W10 O35 101.2(4) . .
O36 W10 O32 101.5(4) . .
O36 W10 O33 103.3(4) . .
O36 W10 O31 178.3(4) . .
O22 Tb1 O21 74.1(3) . .
O22 Tb1 O20 116.0(3) . .
O15 Tb1 O22 139.5(3) . .
O15 Tb1 O19 74.7(3) . .
O15 Tb1 O16 75.3(3) . .
O15 Tb1 O18 75.0(3) . .
O15 Tb1 O21 143.9(3) . .
O15 Tb1 O17 117.8(3) . .
O15 Tb1 O20 78.4(3) . .
O19 Tb1 O22 73.9(3) . .
O19 Tb1 O18 76.4(3) . .
O19 Tb1 O21 115.9(3) . .
O19 Tb1 O17 143.1(3) . .
O19 Tb1 O20 74.2(3) . .
O16 Tb1 O22 143.0(3) . .
O16 Tb1 O19 141.1(3) . .
O16 Tb1 O18 118.4(3) . .
O16 Tb1 O21 77.3(3) . .
O16 Tb1 O17 74.0(3) . .
O16 Tb1 O20 76.0(3) . .
O18 Tb1 O22 73.3(3) . .
O18 Tb1 O21 139.8(3) . .
O18 Tb1 O20 144.5(3) . .
O17 Tb1 O22 76.5(3) . .
O17 Tb1 O18 74.3(3) . .
O17 Tb1 O21 75.7(3) . .
O17 Tb1 O20 140.1(3) . .
O20 Tb1 O21 72.5(3) . .
Na5 Na6 Na7 167.03(19) . .
O56 Na6 Na5 90.2(2) . .
O56 Na6 Na7 80.2(2) . .
O55 Na6 Na5 42.4(3) . .
O55 Na6 Na7 146.1(3) . .
O55 Na6 O56 93.4(3) . .
O55 Na6 O54 85.7(3) . .
O55 Na6 O57 85.5(3) . .
O55 Na6 O58 105.6(4) . .
O55 Na6 O59 165.5(4) . .
O54 Na6 Na5 44.5(2) . .
O54 Na6 Na7 128.1(3) . .
O54 Na6 O56 98.9(3) . .
O54 Na6 O59 83.7(3) . .
O57 Na6 Na5 94.9(3) . .
O57 Na6 Na7 95.7(3) . .
O57 Na6 O56 171.1(4) . .
O57 Na6 O54 89.8(3) . .
O57 Na6 O59 104.2(3) . .
O58 Na6 Na5 146.9(3) . .
O58 Na6 Na7 40.8(2) . .
O58 Na6 O56 82.9(3) . .
O58 Na6 O54 168.5(4) . .
O58 Na6 O57 88.9(3) . .
O58 Na6 O59 85.6(3) . .
O59 Na6 Na5 124.8(3) . .
O59 Na6 Na7 44.9(2) . .
O59 Na6 O56 78.6(3) . .
O51 Na4 Na3 123.0(3) . .
O51 Na4 O49 162.7(4) . .
O51 Na4 O52 93.3(3) . .
O51 Na4 O48 84.6(3) . .
O51 Na4 O50 88.4(3) . .
O51 Na4 O10 77.2(3) . .
O49 Na4 Na3 40.7(2) . .
O49 Na4 O52 102.2(4) . .
O49 Na4 O48 78.1(4) . .
O49 Na4 O50 98.0(3) . .
O49 Na4 O10 97.7(3) . .
O52 Na4 Na3 125.2(3) . .
O52 Na4 O10 80.4(3) . .
O48 Na4 Na3 41.4(2) . .
O48 Na4 O52 153.1(4) . .
O48 Na4 O10 73.0(3) . .
O50 Na4 Na3 123.3(3) . .
O50 Na4 O52 93.9(3) . .
O50 Na4 O48 112.8(4) . .
O50 Na4 O10 164.2(4) . .
O10 Na4 Na3 71.2(2) . .
Na1 Na2 Na3 155.4(2) . .
O46 Na2 Na1 124.6(3) . .
O46 Na2 Na3 40.9(2) . .
O46 Na2 O40 97.2(3) . .
O40 Na2 Na1 42.4(2) . .
O40 Na2 Na3 137.5(3) . .
O41 Na2 Na1 45.0(3) . .
O41 Na2 Na3 143.6(3) . .
O41 Na2 O46 166.7(4) . .
O41 Na2 O40 78.6(3) . .
O41 Na2 O43 102.7(4) . .
O44 Na2 Na1 108.5(3) . .
O44 Na2 Na3 95.7(3) . .
O44 Na2 O46 104.6(3) . .
O44 Na2 O40 88.1(3) . .
O44 Na2 O41 88.0(4) . .
O44 Na2 O43 90.0(4) . .
O43 Na2 Na1 139.7(3) . .
O43 Na2 Na3 41.3(2) . .
O43 Na2 O46 81.9(3) . .
O43 Na2 O40 177.6(4) . .
O42 Na2 Na1 74.2(3) . .
O42 Na2 Na3 83.9(3) . .
O42 Na2 O46 85.9(4) . .
O42 Na2 O40 103.2(4) . .
O42 Na2 O41 82.9(4) . .
O42 Na2 O44 163.7(4) . .
O42 Na2 O43 78.9(4) . .
O40 Na1 Na2 43.9(2) . .
O40 Na1 O28 81.7(3) . .
O40 Na1 O41 77.4(3) . .
O40 Na1 O39 157.9(4) . .
O40 Na1 O37 90.8(3) . .
O40 Na1 O38 108.6(3) . .
O28 Na1 Na2 92.5(2) . .
O28 Na1 O41 70.7(3) . .
O41 Na1 Na2 42.2(2) . .
O39 Na1 Na2 114.8(3) . .
O39 Na1 O28 96.0(3) . .
O39 Na1 O41 81.1(3) . .
O39 Na1 O38 93.1(3) . .
O37 Na1 Na2 91.6(3) . .
O37 Na1 O28 164.2(4) . .
O37 Na1 O41 121.3(4) . .
O37 Na1 O39 96.2(4) . .
O37 Na1 O38 82.0(3) . .
O38 Na1 Na2 152.0(3) . .
O38 Na1 O28 87.2(3) . .
O38 Na1 O41 156.3(4) . .
O12 Na8 Na7 83.9(2) 2_666 .
O68 Na8 Na7 145.4(3) . .
O68 Na8 O12 86.2(3) . 2_666
O68 Na8 O66 82.2(3) . .
O65 Na8 Na7 43.7(2) . .
O65 Na8 O12 93.7(3) . 2_666
O65 Na8 O68 104.4(4) . .
O65 Na8 O66 85.2(3) . .
O64 Na8 Na7 42.1(2) . .
O64 Na8 O12 92.4(3) . 2_666
O64 Na8 O68 171.8(4) . .
O64 Na8 O65 83.8(3) . .
O64 Na8 O67 89.1(3) . .
O64 Na8 O66 99.6(4) . .
O67 Na8 Na7 126.2(3) . .
O67 Na8 O12 75.6(3) . 2_666
O67 Na8 O68 82.7(3) . .
O67 Na8 O65 166.9(4) . .
O67 Na8 O66 106.8(4) . .
O66 Na8 Na7 103.4(3) . .
O66 Na8 O12 167.8(4) . 2_666
Na7 Na9 Na9 133.2(3) . 2_566
O63 Na9 Na9 130.4(3) . 2_566
O63 Na9 Na7 87.5(3) . .
O63 Na9 O60 95.9(4) . .
O62 Na9 Na9 43.8(2) 2_566 2_566
O62 Na9 Na9 44.6(2) . 2_566
O62 Na9 Na7 139.1(3) 2_566 .
O62 Na9 Na7 102.8(3) . .
O62 Na9 O63 87.6(3) 2_566 .
O62 Na9 O63 168.0(4) . .
O62 Na9 O62 88.4(3) . 2_566
O62 Na9 O60 95.5(4) . .
O62 Na9 O60 91.9(3) 2_566 .
O62 Na9 O61 95.3(3) . .
O60 Na9 Na9 95.2(3) . 2_566
O60 Na9 Na7 48.4(2) . .
O61 Na9 Na9 139.2(3) . 2_566
O61 Na9 Na7 47.7(2) . .
O61 Na9 O63 87.2(3) . .
O61 Na9 O62 171.2(4) . 2_566
O61 Na9 O60 95.7(4) . .
Na2 Na3 Na4 108.14(17) . .
O46 Na3 Na4 80.4(2) . .
O46 Na3 Na2 41.4(2) . .
O46 Na3 O49 86.6(3) . .
O46 Na3 O45 98.7(4) . .
O46 Na3 O48 99.1(4) . .
O46 Na3 O43 82.3(3) . .
O49 Na3 Na4 39.1(2) . .
O49 Na3 Na2 127.5(3) . .
O49 Na3 O48 75.6(3) . .
O45 Na3 Na4 130.0(3) . .
O45 Na3 Na2 102.2(3) . .
O45 Na3 O49 90.9(3) . .
O45 Na3 O48 156.9(4) . .
O47 Na3 Na4 103.2(3) . .
O47 Na3 Na2 130.2(3) . .
O47 Na3 O46 171.4(4) . .
O47 Na3 O49 101.2(3) . .
O47 Na3 O45 85.1(4) . .
O47 Na3 O48 79.4(4) . .
O47 Na3 O43 89.7(3) . .
O48 Na3 Na4 40.4(2) . .
O48 Na3 Na2 100.9(3) . .
O43 Na3 Na4 134.9(3) . .
O43 Na3 Na2 41.2(2) . .
O43 Na3 O49 168.6(4) . .
O43 Na3 O45 93.6(4) . .
O43 Na3 O48 103.2(4) . .
Na6 Na5 Na5 124.1(2) . 2_567
O8 Na5 Na6 126.1(3) 2_667 .
O8 Na5 Na5 100.0(3) 2_667 2_567
O8 Na5 O54 169.7(4) 2_667 .
O55 Na5 Na6 41.9(2) . .
O55 Na5 Na5 132.8(3) . 2_567
O55 Na5 O8 86.2(3) . 2_667
O55 Na5 O53 174.4(4) . .
O55 Na5 O53 91.1(3) . 2_567
O55 Na5 O54 84.6(3) . .
O55 Na5 O52 100.3(3) . .
O53 Na5 Na6 137.6(3) . .
O53 Na5 Na6 95.7(3) 2_567 .
O53 Na5 Na5 41.7(2) 2_567 2_567
O53 Na5 Na5 41.7(2) . 2_567
O53 Na5 O8 95.6(3) . 2_667
O53 Na5 O8 99.4(3) 2_567 2_667
O53 Na5 O53 83.4(3) . 2_567
O53 Na5 O54 85.4(3) 2_567 .
O53 Na5 O54 94.0(3) . .
O53 Na5 O52 85.2(3) . .
O53 Na5 O52 168.5(4) 2_567 .
O54 Na5 Na6 43.9(2) . .
O54 Na5 Na5 89.6(3) . 2_567
O52 Na5 Na6 91.9(2) . .
O52 Na5 Na5 126.9(3) . 2_567
O52 Na5 O8 83.0(3) . 2_667
O52 Na5 O54 94.2(3) . .
Na6 Na7 Na8 141.81(19) . .
Na9 Na7 Na6 121.86(19) . .
Na9 Na7 Na8 96.34(16) . .
O60 Na7 Na6 130.2(3) . .
O60 Na7 Na8 75.4(3) . .
O60 Na7 Na9 46.8(3) . .
O60 Na7 O65 90.8(3) . .
O60 Na7 O64 81.0(3) . .
O60 Na7 O59 86.6(3) . .
O65 Na7 Na6 138.6(3) . .
O65 Na7 Na8 40.9(2) . .
O65 Na7 Na9 79.9(3) . .
O64 Na7 Na6 108.7(3) . .
O64 Na7 Na8 40.0(2) . .
O64 Na7 Na9 122.8(3) . .
O64 Na7 O65 79.1(3) . .
O64 Na7 O59 117.6(3) . .
O58 Na7 Na6 42.1(2) . .
O58 Na7 Na8 104.0(3) . .
O58 Na7 Na9 148.9(3) . .
O58 Na7 O60 162.2(4) . .
O58 Na7 O65 100.2(4) . .
O58 Na7 O64 87.3(3) . .
O58 Na7 O59 87.0(3) . .
O58 Na7 O61 103.0(3) . .
O59 Na7 Na6 45.0(2) . .
O59 Na7 Na8 152.6(3) . .
O59 Na7 Na9 85.6(3) . .
O59 Na7 O65 162.3(4) . .
O61 Na7 Na6 90.5(2) . .
O61 Na7 Na8 119.5(3) . .
O61 Na7 Na9 46.0(2) . .
O61 Na7 O60 92.4(3) . .
O61 Na7 O65 81.5(3) . .
O61 Na7 O64 159.4(4) . .
O61 Na7 O59 81.1(3) . .
W1 O2 W2 116.5(3) . .
W10 O34 W8 116.1(4) . .
W6 O25 W7 113.5(4) . .
W9 O29 W8 113.8(4) . .
W10 O35 W9 114.2(4) . .
W10 O32 W6 114.6(4) . .
W1 O3 W3 115.4(4) . .
W3 O9 W2 115.2(4) . .
W4 O13 W5 112.5(4) . .
W2 O7 W5 114.8(4) . .
W3 O11 W4 113.5(4) . .
Na3 O46 Na2 97.7(3) . .
W1 O5 W5 116.3(4) . .
W10 O33 W7 115.3(4) . .
W9 O22 Tb1 131.5(4) . .
W8 O27 W7 113.7(4) . .
W2 O15 Tb1 131.0(4) . .
Na4 O49 Na3 100.1(4) . .
Na9 O62 Na9 91.6(3) . 2_566
W4 O12 Na8 134.2(4) . 2_666
W1 O4 W4 114.8(4) . .
Na1 O40 Na2 93.7(3) . .
W6 O19 Tb1 130.3(4) . .
W8 O28 Na1 144.7(4) . .
W5 O6 W2 89.1(3) . .
W5 O6 W3 173.6(4) . .
W4 O6 W2 173.4(4) . .
W4 O6 W5 90.7(3) . .
W4 O6 W3 89.5(3) . .
W3 O6 W2 89.9(3) . .
W1 O6 W2 92.1(2) . .
W1 O6 W5 93.3(3) . .
W1 O6 W4 94.4(3) . .
W1 O6 W3 93.0(3) . .
W2 O8 Na5 155.1(4) . 2_667
W3 O16 Tb1 129.2(4) . .
W5 O18 Tb1 128.6(4) . .
W8 O21 Tb1 131.2(5) . .
Na6 O55 Na5 95.7(4) . .
Na5 O53 Na5 96.6(3) . 2_567
Na6 O54 Na5 91.5(4) . .
Na9 O60 Na7 84.9(3) . .
Na5 O52 Na4 131.5(4) . .
Na8 O65 Na7 95.4(3) . .
Na2 O41 Na1 92.7(4) . .
Na4 O48 Na3 98.2(4) . .
Na8 O64 Na7 97.9(4) . .
Na2 O43 Na3 97.5(3) . .
W4 O17 Tb1 130.6(3) . .
Na7 O58 Na6 97.0(4) . .
Na7 O59 Na6 90.1(3) . .
Na9 O61 Na7 86.4(3) . .
W6 O23 W9 114.2(4) . .
W7 O20 Tb1 130.9(4) . .
W3 O10 Na4 131.9(4) . .
W9 O31 W8 90.1(2) . .
W9 O31 W7 173.3(4) . .
W8 O31 W7 88.7(3) . .
W6 O31 W9 90.5(3) . .
W6 O31 W8 173.5(3) . .
W6 O31 W7 89.9(2) . .
W10 O31 W9 93.6(2) . .
W10 O31 W8 92.6(2) . .
W10 O31 W6 93.9(3) . .
W10 O31 W7 93.0(3) . .

loop_
_geom_bond_atom_site_label_1
_geom_bond_atom_site_label_2
_geom_bond_distance
_geom_bond_site_symmetry_2
W9 O29 1.955(8) .
W9 O35 2.046(7) .
W9 O22 1.785(7) .
W9 O30 1.744(8) .
W9 O23 1.957(8) .
W9 O31 2.315(7) .
W8 O34 2.035(7) .
W8 O29 1.958(8) .
W8 O27 1.937(8) .
W8 O28 1.738(8) .
W8 O21 1.771(8) .
W8 O31 2.317(7) .
W2 O2 2.036(7) .
W2 O9 1.962(8) .
W2 O7 1.939(8) .
W2 O15 1.790(8) .
W2 O6 2.369(7) .
W2 O8 1.728(8) .
W6 O25 1.934(8) .
W6 O32 2.044(7) .
W6 O24 1.730(10) .
W6 O19 1.805(8) .
W6 O23 1.945(8) .
W6 O31 2.296(7) .
W5 O13 1.973(8) .
W5 O7 1.954(8) .
W5 O5 1.993(8) .
W5 O6 2.304(7) .
W5 O18 1.807(8) .
W5 O14 1.746(8) .
W4 O13 1.966(8) .
W4 O11 1.952(9) .
W4 O12 1.740(8) .
W4 O4 2.028(7) .
W4 O6 2.301(7) .
W4 O17 1.799(8) .
W3 O3 2.055(8) .
W3 O9 1.953(8) .
W3 O11 1.930(7) .
W3 O6 2.309(7) .
W3 O16 1.784(8) .
W3 O10 1.729(9) .
W7 O25 1.975(8) .
W7 O33 2.042(7) .
W7 O27 1.946(8) .
W7 O26 1.737(8) .
W7 O20 1.798(8) .
W7 O31 2.331(7) .
W1 O2 1.887(8) .
W1 O3 1.869(8) .
W1 O5 1.917(9) .
W1 O4 1.950(7) .
W1 O6 2.264(7) .
W1 O1 1.745(9) .
W10 O34 1.869(8) .
W10 O35 1.934(9) .
W10 O32 1.917(8) .
W10 O33 1.907(8) .
W10 O36 1.736(8) .
W10 O31 2.268(7) .
Tb1 O22 2.395(7) .
Tb1 O15 2.358(7) .
Tb1 O19 2.379(9) .
Tb1 O16 2.378(9) .
Tb1 O18 2.392(9) .
Tb1 O21 2.419(8) .
Tb1 O17 2.379(8) .
Tb1 O20 2.397(9) .
Na6 Na5 3.509(7) .
Na6 Na7 3.512(6) .
Na6 O56 2.485(10) .
Na6 O55 2.356(10) .
Na6 O54 2.434(10) .
Na6 O57 2.433(10) .
Na6 O58 2.374(10) .
Na6 O59 2.482(9) .
Na4 Na3 3.719(7) .
Na4 O51 2.324(11) .
Na4 O49 2.385(10) .
Na4 O52 2.439(10) .
Na4 O48 2.434(11) .
Na4 O50 2.423(9) .
Na4 O10 2.684(10) .
Na2 Na1 3.534(6) .
Na2 Na3 3.642(7) .
Na2 O46 2.432(9) .
Na2 O40 2.455(10) .
Na2 O41 2.377(9) .
Na2 O44 2.369(11) .
Na2 O43 2.421(10) .
Na2 O42 2.350(11) .
Na1 O40 2.390(9) .
Na1 O28 2.458(10) .
Na1 O41 2.504(11) .
Na1 O39 2.436(10) .
Na1 O37 2.432(11) .
Na1 O38 2.444(10) .
Na8 Na7 3.625(7) .
Na8 O12 2.673(10) 2_666
Na8 O68 2.388(10) .
Na8 O65 2.386(9) .
Na8 O64 2.353(10) .
Na8 O67 2.370(10) .
Na8 O66 2.443(11) .
Na9 Na9 3.304(10) 2_566
Na9 Na7 3.208(7) .
Na9 O63 2.325(9) .
Na9 O62 2.289(10) .
Na9 O62 2.319(9) 2_566
Na9 O60 2.347(11) .
Na9 O61 2.311(8) .
Na3 O46 2.405(9) .
Na3 O49 2.464(10) .
Na3 O45 2.455(11) .
Na3 O47 2.246(9) .
Na3 O48 2.486(11) .
Na3 O43 2.425(10) .
Na5 Na5 3.587(9) 2_567
Na5 O8 2.440(10) 2_667
Na5 O55 2.378(10) .
Na5 O53 2.401(10) .
Na5 O53 2.401(9) 2_567
Na5 O54 2.463(10) .
Na5 O52 2.417(9) .
Na7 O60 2.407(9) .
Na7 O65 2.514(10) .
Na7 O64 2.455(10) .
Na7 O58 2.314(10) .
Na7 O59 2.479(10) .
Na7 O61 2.376(10) .
O62 Na9 2.319(9) 2_566
O12 Na8 2.673(10) 2_666
O8 Na5 2.440(10) 2_667
O53 Na5 2.401(9) 2_567

loop_
_geom_torsion_atom_site_label_1
_geom_torsion_atom_site_label_2
_geom_torsion_atom_site_label_3
_geom_torsion_atom_site_label_4
_geom_torsion
_geom_torsion_site_symmetry_4
O2 W2 O15 Tb1 0.6(14) .
O2 W2 O8 Na5 -120.0(11) 2_667
O2 W1 O3 W3 -76.7(4) .
O34 W8 O28 Na1 172.5(7) .
O34 W8 O21 Tb1 1.4(12) .
O25 W6 O19 Tb1 -77.9(5) .
O25 W7 O20 Tb1 76.9(6) .
O29 W9 O22 Tb1 76.8(6) .
O29 W8 O28 Na1 -103.1(8) .
O29 W8 O21 Tb1 -76.2(5) .
O35 W9 O22 Tb1 -1.0(13) .
O35 W10 O34 W8 -79.0(4) .
O32 W6 O19 Tb1 3.6(13) .
O32 W10 O34 W8 -3.6(10) .
O3 W3 O16 Tb1 0.3(13) .
O3 W3 O10 Na4 -34.3(6) .
O3 W1 O2 W2 76.4(5) .
O9 W2 O15 Tb1 76.7(6) .
O9 W2 O8 Na5 153.8(10) 2_667
O9 W3 O16 Tb1 -76.3(5) .
O9 W3 O10 Na4 50.3(7) .
O13 W5 O18 Tb1 -78.2(5) .
O13 W4 O12 Na8 164.3(5) 2_666
O13 W4 O17 Tb1 78.7(5) .
O7 W2 O15 Tb1 -75.8(6) .
O7 W2 O8 Na5 -36.0(11) 2_667
O7 W5 O18 Tb1 77.4(5) .
O11 W4 O12 Na8 -26.0(6) 2_666
O11 W4 O17 Tb1 -76.4(5) .
O11 W3 O16 Tb1 78.9(5) .
O11 W3 O10 Na4 -118.5(6) .
O5 W5 O18 Tb1 -0.9(14) .
O5 W1 O2 W2 -78.0(5) .
O5 W1 O3 W3 6.1(11) .
O33 W7 O20 Tb1 2.2(14) .
O33 W10 O34 W8 76.8(4) .
O27 W8 O28 Na1 86.3(8) .
O27 W8 O21 Tb1 79.4(5) .
O27 W7 O20 Tb1 -77.7(6) .
O15 W2 O8 Na5 59.4(11) 2_667
O12 W4 O17 Tb1 -178.1(5) .
O4 W4 O12 Na8 -110.3(6) 2_666
O4 W4 O17 Tb1 1.7(13) .
O4 W1 O2 W2 -4.0(11) .
O4 W1 O3 W3 78.3(4) .
O24 W6 O19 Tb1 -179.5(5) .
O28 W8 O21 Tb1 -176.3(5) .
O6 W2 O15 Tb1 0.8(5) .
O6 W5 O18 Tb1 -0.7(5) .
O6 W4 O17 Tb1 1.0(5) .
O6 W3 O16 Tb1 1.2(5) .
O6 W1 O2 W2 -1.4(4) .
O6 W1 O3 W3 1.3(4) .
O8 W2 O15 Tb1 -177.9(5) .
O16 W3 O10 Na4 145.0(6) .
O21 W8 O28 Na1 -8.4(8) .
O14 W5 O18 Tb1 -179.0(5) .
O30 W9 O22 Tb1 -179.5(5) .
O26 W7 O20 Tb1 178.3(5) .
O36 W10 O34 W8 -179.9(4) .
O17 W4 O12 Na8 69.6(6) 2_666
O23 W9 O22 Tb1 -77.2(6) .
O23 W6 O19 Tb1 77.8(5) .
O10 W3 O16 Tb1 -177.9(5) .
O31 W9 O22 Tb1 -0.6(5) .
O31 W8 O21 Tb1 1.0(5) .
O31 W6 O19 Tb1 0.5(5) .
O31 W7 O20 Tb1 0.1(5) .
O31 W10 O34 W8 -1.0(3) .
O1 W1 O2 W2 -179.8(5) .
O1 W1 O3 W3 178.7(4) .
